data_4350010
loop_
_publ_author_name
'Su, Qian-Qian'
'Fan, Kun'
'Jin, Xin-Xin'
'Huang, Xin-Da'
'Cheng, Shun-Cheung'
'Luo, Li-Juan'
'Li, Yao-Jie'
'Xiang, Jing'
'Ko, Chi-Chiu'
'Zheng, Li-Min'
'Lau, Tai-Chu'

_publ_section_title
;
 Syntheses, crystal structures and magnetic properties of a series of
 luminescent lanthanide complexes containing neutral tetradentate
 phenanthroline-amide ligands
;
_journal_issue 6
_journal_name_full 'Inorganic Chemistry Frontiers'
_journal_page_first 1442
_journal_paper_doi 10.1039/C9QI00238C
_journal_volume 6
_journal_year 2019
_chemical_formula_sum 'C45 H63 Cl3 Eu N8 O21'
_chemical_formula_weight 1310.34
_space_group_crystal_system triclinic
_space_group_IT_number 2
_space_group_name_Hall '-P 1'
_space_group_name_H-M_alt 'P -1'
_atom_sites_solution_hydrogens mixed
_audit_creation_method SHELXL-2014/7
_audit_update_record
;
2019-02-20 deposited with the CCDC.	2019-04-12 downloaded from the CCDC.
;
_cell_angle_alpha 81.020(2)
_cell_angle_beta 82.265(3)
_cell_angle_gamma 82.701(3)
_cell_formula_units_Z 2
_cell_length_a 11.2219(4)
_cell_length_b 13.5403(4)
_cell_length_c 18.5761(6)
_cell_measurement_reflns_used 11042
_cell_measurement_temperature 100.00(10)
_cell_measurement_theta_max 73.1720
_cell_measurement_theta_min 3.8220
_cell_volume 2746.37(16)
_computing_structure_refinement 'SHELXL-2014/7 (Sheldrick, 2014)'
_diffrn_ambient_temperature 100.00(10)
_diffrn_detector_area_resol_mean 5.2684
_diffrn_measured_fraction_theta_full 1.000
_diffrn_measured_fraction_theta_max 1.000
_diffrn_measurement_device_type 'SuperNova, Dual, Cu at zero, AtlasS2'
_diffrn_radiation_type CuK\a
_diffrn_radiation_wavelength 1.54178
_diffrn_reflns_av_R_equivalents 0.0481
_diffrn_reflns_av_unetI/netI 0.0616
_diffrn_reflns_Laue_measured_fraction_full 1.000
_diffrn_reflns_Laue_measured_fraction_max 1.000
_diffrn_reflns_limit_h_max 13
_diffrn_reflns_limit_h_min -13
_diffrn_reflns_limit_k_max 16
_diffrn_reflns_limit_k_min -16
_diffrn_reflns_limit_l_max 22
_diffrn_reflns_limit_l_min -13
_diffrn_reflns_number 18528
_diffrn_reflns_point_group_measured_fraction_full 1.000
_diffrn_reflns_point_group_measured_fraction_max 1.000
_diffrn_reflns_theta_full 67.250
_diffrn_reflns_theta_max 67.250
_diffrn_reflns_theta_min 3.828
_diffrn_source 'micro-focus sealed X-ray tube'
_exptl_absorpt_coefficient_mu 10.237
_exptl_absorpt_correction_T_max 1.00000
_exptl_absorpt_correction_T_min 0.53373
_exptl_absorpt_correction_type multi-scan
_exptl_absorpt_process_details SADABS
_exptl_crystal_colour WHITE
_exptl_crystal_density_diffrn 1.585
_exptl_crystal_description BLOCK
_exptl_crystal_F_000 1342
_exptl_crystal_size_max 0.080
_exptl_crystal_size_mid 0.070
_exptl_crystal_size_min 0.070
_refine_diff_density_max 2.503
_refine_diff_density_min -2.191
_refine_diff_density_rms 0.143
_refine_ls_extinction_method none
_refine_ls_goodness_of_fit_ref 1.049
_refine_ls_hydrogen_treatment constr
_refine_ls_matrix_type full
_refine_ls_number_parameters 708
_refine_ls_number_reflns 9866
_refine_ls_number_restraints 2180
_refine_ls_restrained_S_all 33.297
_refine_ls_R_factor_all 0.0662
_refine_ls_R_factor_gt 0.0630
_refine_ls_shift/su_max 0.001
_refine_ls_shift/su_mean 0.000
_refine_ls_structure_factor_coef Fsqd
_refine_ls_weighting_details 'w=1/[\s^2^(Fo^2^)+(0.1056P)^2^+10.1283P] where P=(Fo^2^+2Fc^2^)/3'
_refine_ls_weighting_scheme calc
_refine_ls_wR_factor_gt 0.1712
_refine_ls_wR_factor_ref 0.1741
_reflns_Friedel_coverage 0.000
_reflns_number_gt 9386
_reflns_number_total 9866
_reflns_threshold_expression 'I > 2\s(I)'
_cod_data_source_file c9qi00238c2.cif
_cod_data_source_block exp_353
_cod_database_code 4350010
_shelx_shelxl_version_number 2014/7
_shelx_space_group_comment
;
The symmetry employed for this shelxl refinement is uniquely defined
by the following loop, which should always be used as a source of
symmetry information in preference to the above space-group names.
They are only intended as comments.
;
_shelx_estimated_absorpt_t_min 0.495
_shelx_estimated_absorpt_t_max 0.534

loop_
_space_group_symop_operation_xyz
'x, y, z'
'-x, -y, -z'

loop_
_atom_site_label
_atom_site_type_symbol
_atom_site_fract_x
_atom_site_fract_y
_atom_site_fract_z
_atom_site_U_iso_or_equiv
_atom_site_adp_type
_atom_site_occupancy
_atom_site_site_symmetry_order
_atom_site_calc_flag
_atom_site_refinement_flags_posn
_atom_site_refinement_flags_adp
Eu1 Eu 0.73822(3) 0.60755(2) 0.74640(2) 0.01572(12) Uani 1 1 d . U
N1 N 0.5596(5) 0.3507(4) 0.6832(3) 0.0256(10) Uani 1 1 d . U
H1 H 0.5451 0.2917 0.7048 0.031 Uiso 1 1 calc R U
N2 N 0.6416(4) 0.4566(4) 0.8309(3) 0.0195(8) Uani 1 1 d . U
N3 N 0.6844(4) 0.6143(4) 0.8895(3) 0.0208(8) Uani 1 1 d . U
N4 N 0.7210(5) 0.8737(4) 0.8757(3) 0.0277(10) Uani 1 1 d . U
H4 H 0.7055 0.8823 0.9211 0.033 Uiso 1 1 calc R U
N5 N 0.6498(6) 0.8427(4) 0.5494(3) 0.0366(11) Uani 1 1 d . U
H5 H 0.6568 0.8451 0.5026 0.044 Uiso 1 1 calc R U
N6 N 0.7914(4) 0.5981(4) 0.6016(3) 0.0214(8) Uani 1 1 d . U
N7 N 0.8880(4) 0.4547(4) 0.6985(3) 0.0197(8) Uani 1 1 d . U
N8 N 0.9931(5) 0.3665(4) 0.8717(3) 0.0237(9) Uani 1 1 d . U
H8A H 1.0313 0.3098 0.8625 0.028 Uiso 1 1 calc R U
O1 O 0.6278(4) 0.4975(3) 0.6921(2) 0.0214(7) Uani 1 1 d . U
O2 O 0.7464(4) 0.7650(3) 0.7937(2) 0.0247(8) Uani 1 1 d . U
O3 O 0.6820(4) 0.7522(3) 0.6583(2) 0.0289(8) Uani 1 1 d . U
O4 O 0.8813(3) 0.5086(3) 0.8271(2) 0.0205(7) Uani 1 1 d . U
O5 O 0.5204(4) 0.6590(3) 0.7706(2) 0.0265(9) Uani 1 1 d . U
H5B H 0.5031 0.7166 0.7464 0.032 Uiso 1 1 d R U
H5C H 0.5017 0.6633 0.8159 0.032 Uiso 1 1 d R U
O6 O 0.9352(4) 0.6656(3) 0.7075(2) 0.0273(8) Uani 1 1 d D U
O7 O 0.7245(8) 1.0517(5) 0.3435(5) 0.081(2) Uani 1 1 d . U
O8 O 0.8312(6) 0.9160(5) 0.4117(4) 0.0622(16) Uani 1 1 d . U
O9 O 0.6552(7) 0.8969(4) 0.3822(3) 0.0538(14) Uani 1 1 d . U
O10 O 0.8020(7) 0.9083(5) 0.2894(4) 0.0667(18) Uani 1 1 d . U
O11 O 0.3078(6) 0.0500(4) 0.9783(3) 0.0541(14) Uani 1 1 d . U
O12 O 0.4870(7) 0.0653(5) 0.9003(5) 0.0725(18) Uani 1 1 d . U
O13 O 0.4172(6) -0.0929(4) 0.9363(3) 0.0546(15) Uani 1 1 d . U
O14 O 0.3180(7) 0.0286(5) 0.8560(3) 0.0629(16) Uani 1 1 d . U
O20 O 0.4720(6) 0.1579(4) 0.7335(3) 0.0474(11) Uani 1 1 d . U
H20E H 0.4360 0.1424 0.7001 0.057 Uiso 1 1 d R U
H20D H 0.4234 0.1609 0.7725 0.057 Uiso 1 1 d R U
Cl1 Cl 0.7500(2) 0.94411(15) 0.35646(12) 0.0528(5) Uani 1 1 d . U
Cl2 Cl 0.38310(16) 0.01177(11) 0.91880(8) 0.0331(3) Uani 1 1 d . U
Cl3 Cl 0.25063(12) 0.49875(10) 0.73882(7) 0.0231(3) Uani 1 1 d . U
C1 C 0.9450(11) 1.0933(7) 0.9222(6) 0.066(3) Uani 1 1 d . U
H1A H 0.9432 1.1568 0.8910 0.100 Uiso 1 1 calc R U
H1B H 1.0244 1.0747 0.9371 0.100 Uiso 1 1 calc R U
H1C H 0.8871 1.0986 0.9648 0.100 Uiso 1 1 calc R U
C2 C 0.9135(8) 1.0127(6) 0.8803(5) 0.0454(16) Uani 1 1 d . U
H2A H 0.9749 1.0044 0.8389 0.054 Uiso 1 1 calc R U
H2B H 0.9130 0.9489 0.9123 0.054 Uiso 1 1 calc R U
C3 C 0.7903(8) 1.0419(6) 0.8527(5) 0.0438(15) Uani 1 1 d . U
H3A H 0.7318 1.0601 0.8932 0.053 Uiso 1 1 calc R U
H3B H 0.7950 1.1009 0.8158 0.053 Uiso 1 1 calc R U
C4 C 0.7455(7) 0.9604(5) 0.8203(4) 0.0362(13) Uani 1 1 d . U
H4A H 0.6720 0.9870 0.7986 0.043 Uiso 1 1 calc R U
H4B H 0.8057 0.9389 0.7817 0.043 Uiso 1 1 calc R U
C5 C 0.7220(5) 0.7832(4) 0.8583(3) 0.0221(10) Uani 1 1 d . U
C6 C 0.6988(5) 0.6963(4) 0.9174(3) 0.0211(10) Uani 1 1 d . U
C7 C 0.6946(5) 0.6978(5) 0.9937(3) 0.0232(10) Uani 1 1 d . U
H7 H 0.7021 0.7568 1.0117 0.028 Uiso 1 1 calc R U
C8 C 0.6793(5) 0.6106(5) 1.0405(3) 0.0229(10) Uani 1 1 d . U
H8 H 0.6798 0.6094 1.0906 0.028 Uiso 1 1 calc R U
C9 C 0.6628(5) 0.5222(5) 1.0130(3) 0.0226(10) Uani 1 1 d . U
C10 C 0.6653(5) 0.5301(4) 0.9358(3) 0.0207(9) Uani 1 1 d . U
C11 C 0.6453(5) 0.4433(4) 0.9049(3) 0.0205(9) Uani 1 1 d . U
C12 C 0.6247(5) 0.3519(4) 0.9496(3) 0.0228(10) Uani 1 1 d . U
C13 C 0.6263(5) 0.3466(5) 1.0286(3) 0.0251(11) Uani 1 1 d . U
H13 H 0.6148 0.2864 1.0591 0.030 Uiso 1 1 calc R U
C14 C 0.6444(5) 0.4279(5) 1.0579(3) 0.0240(10) Uani 1 1 d . U
H14 H 0.6450 0.4227 1.1084 0.029 Uiso 1 1 calc R U
C15 C 0.5991(5) 0.2725(5) 0.9158(3) 0.0253(11) Uani 1 1 d . U
H15 H 0.5879 0.2103 0.9434 0.030 Uiso 1 1 calc R U
C16 C 0.5908(5) 0.2873(5) 0.8416(3) 0.0246(10) Uani 1 1 d . U
H16 H 0.5722 0.2357 0.8187 0.030 Uiso 1 1 calc R U
C17 C 0.6108(5) 0.3813(4) 0.8011(3) 0.0211(9) Uani 1 1 d . U
C18 C 0.6000(5) 0.4133(4) 0.7205(3) 0.0211(9) Uani 1 1 d . U
C19 C 0.5394(6) 0.3799(5) 0.6067(4) 0.0294(12) Uani 1 1 d . U
H19A H 0.5739 0.4424 0.5880 0.035 Uiso 1 1 calc R U
H19B H 0.4530 0.3919 0.6035 0.035 Uiso 1 1 calc R U
C20 C 0.5949(6) 0.3005(5) 0.5592(4) 0.0307(12) Uani 1 1 d . U
H20A H 0.5528 0.2409 0.5736 0.037 Uiso 1 1 calc R U
H20B H 0.6789 0.2820 0.5674 0.037 Uiso 1 1 calc R U
C21 C 0.5880(7) 0.3372(6) 0.4777(4) 0.0349(14) Uani 1 1 d . U
H21A H 0.6302 0.3968 0.4635 0.042 Uiso 1 1 calc R U
H21B H 0.5039 0.3562 0.4699 0.042 Uiso 1 1 calc R U
C22 C 0.6428(9) 0.2583(7) 0.4286(5) 0.052(2) Uani 1 1 d . U
H22A H 0.7273 0.2424 0.4337 0.078 Uiso 1 1 calc R U
H22B H 0.6329 0.2844 0.3785 0.078 Uiso 1 1 calc R U
H22C H 0.6025 0.1986 0.4430 0.078 Uiso 1 1 calc R U
C23 C 0.8686(15) 1.0682(11) 0.6013(10) 0.112(4) Uani 1 1 d . U
H23A H 0.9077 1.1035 0.5573 0.168 Uiso 1 1 calc R U
H23B H 0.9286 1.0309 0.6301 0.168 Uiso 1 1 calc R U
H23C H 0.8196 1.1157 0.6292 0.168 Uiso 1 1 calc R U
C24 C 0.7940(8) 1.0007(8) 0.5823(6) 0.0658(18) Uani 1 1 d D U
H24A H 0.8101 0.9393 0.6158 0.079 Uiso 1 1 calc R U
H24B H 0.8315 0.9859 0.5344 0.079 Uiso 1 1 calc R U
C25 C 0.6598(9) 1.0073(8) 0.5769(7) 0.072(2) Uani 1 1 d D U
H25A H 0.6214 1.0490 0.6133 0.086 Uiso 1 1 calc R U
H25B H 0.6482 1.0466 0.5295 0.086 Uiso 1 1 calc R U
C26 C 0.5914(8) 0.9315(6) 0.5831(4) 0.0445(15) Uani 1 1 d . U
H26A H 0.6261 0.8653 0.5918 0.053 Uiso 1 1 calc R U
H26B H 0.5091 0.9452 0.5787 0.053 Uiso 1 1 calc R U
C27 C 0.6911(6) 0.7605(5) 0.5898(4) 0.0273(11) Uani 1 1 d . U
C28 C 0.7465(5) 0.6717(4) 0.5536(3) 0.0212(10) Uani 1 1 d . U
C29 C 0.7479(6) 0.6632(5) 0.4791(3) 0.0254(11) Uani 1 1 d . U
H29 H 0.7174 0.7173 0.4469 0.031 Uiso 1 1 calc R U
C30 C 0.7949(5) 0.5740(5) 0.4541(3) 0.0249(11) Uani 1 1 d . U
H30 H 0.7946 0.5666 0.4052 0.030 Uiso 1 1 calc R U
C31 C 0.8433(5) 0.4945(5) 0.5035(3) 0.0218(10) Uani 1 1 d . U
C32 C 0.8393(5) 0.5110(4) 0.5772(3) 0.0210(9) Uani 1 1 d . U
C33 C 0.8910(5) 0.4330(4) 0.6297(3) 0.0207(9) Uani 1 1 d . U
C34 C 0.9419(5) 0.3413(5) 0.6077(3) 0.0227(10) Uani 1 1 d . U
C35 C 0.9432(5) 0.3262(5) 0.5321(3) 0.0237(10) Uani 1 1 d . U
H35 H 0.9777 0.2655 0.5171 0.028 Uiso 1 1 calc R U
C36 C 0.8954(5) 0.3986(5) 0.4839(3) 0.0243(10) Uani 1 1 d . U
H36 H 0.8958 0.3866 0.4359 0.029 Uiso 1 1 calc R U
C37 C 0.9958(6) 0.2701(5) 0.6599(4) 0.0271(11) Uani 1 1 d . U
H37 H 1.0301 0.2078 0.6478 0.032 Uiso 1 1 calc R U
C38 C 0.9980(6) 0.2927(5) 0.7296(3) 0.0242(10) Uani 1 1 d . U
H38 H 1.0344 0.2467 0.7648 0.029 Uiso 1 1 calc R U
C39 C 0.9433(5) 0.3878(4) 0.7458(3) 0.0206(9) Uani 1 1 d . U
C40 C 0.9385(5) 0.4248(4) 0.8190(3) 0.0203(9) Uani 1 1 d . U
C41 C 0.9910(6) 0.3944(5) 0.9448(3) 0.0244(11) Uani 1 1 d . U
H41A H 0.9282 0.4495 0.9515 0.029 Uiso 1 1 calc R U
H41B H 1.0679 0.4174 0.9488 0.029 Uiso 1 1 calc R U
C42 C 0.9676(6) 0.3063(5) 1.0045(3) 0.0257(11) Uani 1 1 d . U
H42A H 1.0340 0.2534 1.0003 0.031 Uiso 1 1 calc R U
H42B H 0.8941 0.2797 0.9980 0.031 Uiso 1 1 calc R U
C43 C 0.9550(6) 0.3381(5) 1.0812(3) 0.0283(12) Uani 1 1 d . U
H43A H 1.0314 0.3581 1.0895 0.034 Uiso 1 1 calc R U
H43B H 0.8945 0.3958 1.0835 0.034 Uiso 1 1 calc R U
C44 C 0.9184(8) 0.2532(6) 1.1416(4) 0.0440(18) Uani 1 1 d . U
H44A H 0.8436 0.2323 1.1331 0.066 Uiso 1 1 calc R U
H44B H 0.9085 0.2768 1.1884 0.066 Uiso 1 1 calc R U
H44C H 0.9803 0.1973 1.1413 0.066 Uiso 1 1 calc R U
C69 C 0.9747(9) 0.7618(7) 0.6708(6) 0.061(2) Uani 1 1 d . U
H69A H 0.9491 0.7761 0.6227 0.091 Uiso 1 1 calc R U
H69B H 1.0612 0.7580 0.6669 0.091 Uiso 1 1 calc R U
H69C H 0.9395 0.8143 0.6989 0.091 Uiso 1 1 calc R U
O22 O 0.2076(5) 0.2372(4) 0.8476(3) 0.0376(11) Uani 1 1 d . U
H22G H 0.2161 0.1733 0.8555 0.045 Uiso 1 1 d R U
H22E H 0.2299 0.2585 0.8029 0.045 Uiso 1 1 d R U
O21 O 0.4094(8) 0.8473(5) 0.7741(4) 0.0757(19) Uani 1 1 d . U
H21F H 0.4121 0.8630 0.8164 0.091 Uiso 1 1 d R U
H21C H 0.3363 0.8493 0.7661 0.091 Uiso 1 1 d R U
O16 O 0.2647(5) 0.3961(4) 0.7241(3) 0.0360(10) Uani 1 1 d . U
O17 O 0.1632(6) 0.5538(5) 0.6941(4) 0.0604(16) Uani 1 1 d . U
O15 O 0.3724(6) 0.5387(5) 0.7244(5) 0.0729(17) Uani 1 1 d D U
O18 O 0.2033(8) 0.5013(6) 0.8135(4) 0.0720(19) Uani 1 1 d . U

loop_
_atom_site_aniso_label
_atom_site_aniso_U_11
_atom_site_aniso_U_22
_atom_site_aniso_U_33
_atom_site_aniso_U_23
_atom_site_aniso_U_13
_atom_site_aniso_U_12
Eu1 0.01526(18) 0.01651(18) 0.01612(18) -0.00446(12) -0.00156(12) -0.00220(12)
N1 0.026(2) 0.024(2) 0.030(2) -0.0092(18) -0.0030(18) -0.0060(18)
N2 0.0150(16) 0.0220(17) 0.0225(17) -0.0059(15) -0.0011(15) -0.0026(14)
N3 0.0180(18) 0.0224(18) 0.0225(18) -0.0053(16) -0.0021(15) -0.0016(15)
N4 0.034(2) 0.023(2) 0.029(2) -0.0105(18) -0.0059(19) -0.0026(18)
N5 0.044(2) 0.032(2) 0.032(2) -0.009(2) -0.007(2) 0.009(2)
N6 0.0164(17) 0.0231(18) 0.0259(18) -0.0054(16) -0.0023(15) -0.0042(15)
N7 0.0165(16) 0.0210(17) 0.0225(17) -0.0061(15) 0.0001(15) -0.0043(14)
N8 0.023(2) 0.021(2) 0.027(2) -0.0069(18) -0.0057(18) 0.0030(17)
O1 0.0185(16) 0.0217(16) 0.0255(17) -0.0072(14) -0.0004(14) -0.0054(13)
O2 0.0278(18) 0.0220(17) 0.0250(18) -0.0038(15) -0.0044(15) -0.0035(15)
O3 0.0355(19) 0.0258(17) 0.0258(17) -0.0091(15) -0.0029(15) 0.0015(15)
O4 0.0185(15) 0.0230(16) 0.0206(16) -0.0060(13) -0.0025(13) -0.0009(13)
O5 0.0220(19) 0.029(2) 0.028(2) -0.0062(17) -0.0037(16) 0.0030(16)
O6 0.0244(17) 0.0269(18) 0.0309(18) -0.0052(15) 0.0003(15) -0.0064(15)
O7 0.091(5) 0.045(4) 0.105(5) -0.011(4) -0.018(4) 0.006(3)
O8 0.065(4) 0.064(4) 0.059(3) -0.021(3) -0.013(3) 0.007(3)
O9 0.103(4) 0.034(3) 0.029(3) -0.002(2) -0.020(3) -0.014(3)
O10 0.074(4) 0.068(4) 0.056(4) -0.015(3) -0.014(3) 0.014(3)
O11 0.079(4) 0.047(3) 0.038(3) -0.018(2) -0.004(3) -0.001(3)
O12 0.069(4) 0.053(3) 0.094(4) -0.001(3) 0.004(3) -0.026(3)
O13 0.082(4) 0.027(3) 0.051(3) -0.001(2) -0.007(3) -0.001(3)
O14 0.086(4) 0.057(3) 0.049(3) -0.018(3) -0.026(3) 0.014(3)
O20 0.063(3) 0.043(2) 0.041(2) -0.005(2) -0.006(2) -0.024(2)
Cl1 0.0576(12) 0.0432(10) 0.0580(12) -0.0160(9) -0.0149(9) 0.0128(9)
Cl2 0.0473(9) 0.0232(7) 0.0289(7) -0.0032(6) -0.0050(6) -0.0038(6)
Cl3 0.0186(6) 0.0298(7) 0.0225(6) -0.0075(5) -0.0040(5) -0.0022(5)
C1 0.094(7) 0.046(5) 0.064(6) -0.007(4) -0.010(5) -0.030(5)
C2 0.055(4) 0.034(3) 0.051(4) -0.006(3) -0.012(3) -0.014(3)
C3 0.054(4) 0.032(3) 0.046(3) -0.008(3) -0.005(3) -0.003(3)
C4 0.047(3) 0.027(3) 0.035(3) -0.004(2) -0.008(3) -0.004(2)
C5 0.020(2) 0.023(2) 0.024(2) -0.0059(19) -0.0052(19) -0.0001(18)
C6 0.017(2) 0.024(2) 0.023(2) -0.0068(18) -0.0024(18) 0.0001(18)
C7 0.021(2) 0.027(2) 0.023(2) -0.0079(19) -0.0033(19) -0.0006(19)
C8 0.017(2) 0.030(2) 0.022(2) -0.008(2) -0.0029(19) -0.0001(19)
C9 0.017(2) 0.028(2) 0.023(2) -0.0047(19) -0.0035(18) 0.0016(18)
C10 0.0155(18) 0.0233(19) 0.0234(19) -0.0050(17) -0.0017(16) -0.0009(16)
C11 0.0163(18) 0.0226(19) 0.0225(19) -0.0046(17) -0.0018(16) -0.0004(16)
C12 0.017(2) 0.024(2) 0.025(2) -0.0019(19) -0.0001(19) -0.0001(18)
C13 0.020(2) 0.027(2) 0.026(2) 0.000(2) -0.0005(19) -0.0020(19)
C14 0.019(2) 0.030(2) 0.022(2) -0.0024(19) -0.0020(19) -0.0010(19)
C15 0.021(2) 0.022(2) 0.031(2) -0.002(2) -0.001(2) -0.0018(19)
C16 0.022(2) 0.021(2) 0.031(2) -0.0058(19) -0.0014(19) -0.0026(18)
C17 0.0189(19) 0.0198(19) 0.025(2) -0.0053(18) -0.0015(17) -0.0020(17)
C18 0.0166(19) 0.023(2) 0.026(2) -0.0085(18) -0.0019(17) -0.0026(17)
C19 0.031(3) 0.031(3) 0.030(3) -0.012(2) -0.006(2) -0.005(2)
C20 0.032(3) 0.032(3) 0.030(3) -0.013(2) 0.000(2) -0.007(2)
C21 0.034(3) 0.040(3) 0.035(3) -0.015(3) -0.006(3) -0.004(3)
C22 0.060(5) 0.062(5) 0.037(4) -0.024(4) 0.000(4) -0.004(4)
C23 0.112(9) 0.074(7) 0.155(11) -0.014(8) -0.018(9) -0.030(7)
C24 0.069(4) 0.059(4) 0.075(4) -0.025(3) -0.019(3) 0.003(3)
C25 0.072(4) 0.060(4) 0.083(4) -0.018(3) -0.002(4) -0.001(3)
C26 0.053(3) 0.031(3) 0.049(3) -0.013(3) -0.011(3) 0.012(3)
C27 0.027(2) 0.028(2) 0.028(2) -0.0068(19) -0.0057(19) -0.0012(19)
C28 0.018(2) 0.024(2) 0.022(2) -0.0044(18) -0.0015(18) -0.0039(18)
C29 0.024(2) 0.028(2) 0.025(2) -0.004(2) -0.0039(19) -0.004(2)
C30 0.020(2) 0.031(2) 0.025(2) -0.006(2) -0.0018(19) -0.006(2)
C31 0.017(2) 0.028(2) 0.022(2) -0.0080(19) -0.0005(18) -0.0065(18)
C32 0.0172(18) 0.0236(19) 0.0243(19) -0.0066(17) -0.0011(16) -0.0072(16)
C33 0.0177(18) 0.0239(19) 0.0218(19) -0.0060(17) -0.0011(16) -0.0056(16)
C34 0.020(2) 0.025(2) 0.026(2) -0.0074(19) -0.0003(19) -0.0064(18)
C35 0.022(2) 0.026(2) 0.025(2) -0.0112(19) 0.0025(19) -0.0066(19)
C36 0.023(2) 0.028(2) 0.025(2) -0.0109(19) 0.0004(19) -0.0087(19)
C37 0.028(2) 0.023(2) 0.031(2) -0.009(2) 0.000(2) -0.003(2)
C38 0.025(2) 0.023(2) 0.025(2) -0.0065(19) -0.0023(19) -0.0011(19)
C39 0.0179(19) 0.022(2) 0.023(2) -0.0044(18) -0.0022(17) -0.0041(17)
C40 0.0168(19) 0.023(2) 0.023(2) -0.0066(17) -0.0034(17) -0.0026(17)
C41 0.024(2) 0.025(2) 0.024(3) -0.007(2) -0.005(2) 0.003(2)
C42 0.026(3) 0.027(3) 0.025(3) -0.006(2) -0.006(2) 0.001(2)
C43 0.028(3) 0.031(3) 0.026(3) -0.009(2) -0.007(2) 0.001(2)
C44 0.060(5) 0.036(4) 0.033(4) -0.001(3) -0.003(3) 0.000(3)
C69 0.057(5) 0.058(5) 0.066(5) -0.007(4) -0.001(4) -0.011(4)
O22 0.040(2) 0.038(2) 0.032(2) -0.0058(19) -0.003(2) 0.008(2)
O21 0.089(5) 0.061(4) 0.080(4) -0.036(3) -0.013(4) 0.014(3)
O16 0.043(3) 0.032(2) 0.035(2) -0.0077(19) -0.005(2) -0.006(2)
O17 0.063(4) 0.066(4) 0.052(3) -0.013(3) -0.017(3) 0.009(3)
O15 0.055(3) 0.060(3) 0.106(4) -0.025(3) 0.001(3) -0.009(3)
O18 0.090(5) 0.066(4) 0.058(4) -0.022(3) 0.010(3) -0.002(3)

loop_
_atom_type_symbol
_atom_type_description
_atom_type_scat_dispersion_real
_atom_type_scat_dispersion_imag
_atom_type_scat_source
C C 0.0181 0.0091 'International Tables Vol C Tables 4.2.6.8 and 6.1.1.4'
H H 0.0000 0.0000 'International Tables Vol C Tables 4.2.6.8 and 6.1.1.4'
N N 0.0311 0.0180 'International Tables Vol C Tables 4.2.6.8 and 6.1.1.4'
O O 0.0492 0.0322 'International Tables Vol C Tables 4.2.6.8 and 6.1.1.4'
Cl Cl 0.3639 0.7018 'International Tables Vol C Tables 4.2.6.8 and 6.1.1.4'
Eu Eu -8.9294 11.1857 'International Tables Vol C Tables 4.2.6.8 and 6.1.1.4'

loop_
_geom_angle_atom_site_label_1
_geom_angle_atom_site_label_2
_geom_angle_atom_site_label_3
_geom_angle
O6 Eu1 O3 80.50(15)
O6 Eu1 O2 70.53(14)
O3 Eu1 O2 68.61(14)
O6 Eu1 O5 145.16(15)
O3 Eu1 O5 70.70(15)
O2 Eu1 O5 80.77(14)
O6 Eu1 O1 130.42(14)
O3 Eu1 O1 92.36(14)
O2 Eu1 O1 150.39(14)
O5 Eu1 O1 71.33(14)
O6 Eu1 O4 72.24(14)
O3 Eu1 O4 151.58(15)
O2 Eu1 O4 94.26(13)
O5 Eu1 O4 130.72(14)
O1 Eu1 O4 111.29(13)
O6 Eu1 N2 139.26(15)
O3 Eu1 N2 140.02(15)
O2 Eu1 N2 120.48(14)
O5 Eu1 N2 72.76(15)
O1 Eu1 N2 60.59(14)
O4 Eu1 N2 68.03(14)
O6 Eu1 N3 108.60(15)
O3 Eu1 N3 120.28(15)
O2 Eu1 N3 60.82(14)
O5 Eu1 N3 71.82(14)
O1 Eu1 N3 116.94(14)
O4 Eu1 N3 63.48(14)
N2 Eu1 N3 60.52(15)
O6 Eu1 N7 71.95(14)
O3 Eu1 N7 118.61(14)
O2 Eu1 N7 139.70(14)
O5 Eu1 N7 139.48(14)
O1 Eu1 N7 69.02(14)
O4 Eu1 N7 60.32(14)
N2 Eu1 N7 80.84(14)
N3 Eu1 N7 120.24(15)
O6 Eu1 N6 72.06(15)
O3 Eu1 N6 60.26(15)
O2 Eu1 N6 120.00(14)
O5 Eu1 N6 107.98(14)
O1 Eu1 N6 62.26(14)
O4 Eu1 N6 116.40(14)
N2 Eu1 N6 118.64(15)
N3 Eu1 N6 179.15(14)
N7 Eu1 N6 59.35(15)
C18 N1 C19 121.4(5)
C17 N2 C11 118.1(5)
C17 N2 Eu1 120.0(4)
C11 N2 Eu1 120.5(4)
C6 N3 C10 118.4(5)
C6 N3 Eu1 120.2(4)
C10 N3 Eu1 120.1(4)
C5 N4 C4 122.0(6)
C27 N5 C26 121.2(6)
C28 N6 C32 118.0(5)
C28 N6 Eu1 119.5(4)
C32 N6 Eu1 120.8(4)
C39 N7 C33 117.7(5)
C39 N7 Eu1 119.6(4)
C33 N7 Eu1 121.5(4)
C40 N8 C41 122.7(5)
C18 O1 Eu1 126.3(4)
C5 O2 Eu1 128.3(4)
C27 O3 Eu1 129.4(4)
C40 O4 Eu1 126.7(4)
C69 O6 Eu1 133.3(5)
O9 Cl1 O10 108.2(4)
O9 Cl1 O7 114.1(5)
O10 Cl1 O7 109.4(5)
O9 Cl1 O8 104.6(4)
O10 Cl1 O8 110.5(4)
O7 Cl1 O8 109.8(5)
O13 Cl2 O11 110.9(4)
O13 Cl2 O12 110.9(4)
O11 Cl2 O12 109.7(4)
O13 Cl2 O14 109.0(4)
O11 Cl2 O14 108.8(4)
O12 Cl2 O14 107.5(5)
O18 Cl3 O17 108.0(4)
O18 Cl3 O16 109.0(4)
O17 Cl3 O16 107.2(4)
O18 Cl3 O15 109.6(5)
O17 Cl3 O15 113.8(4)
O16 Cl3 O15 109.2(3)
C3 C2 C1 111.0(8)
C4 C3 C2 114.0(7)
N4 C4 C3 111.7(6)
O2 C5 N4 122.3(6)
O2 C5 C6 117.6(5)
N4 C5 C6 120.0(5)
N3 C6 C7 122.7(6)
N3 C6 C5 111.7(5)
C7 C6 C5 125.6(5)
C8 C7 C6 118.6(6)
C7 C8 C9 120.3(6)
C8 C9 C10 116.3(5)
C8 C9 C14 124.2(5)
C10 C9 C14 119.5(6)
N3 C10 C9 123.6(5)
N3 C10 C11 117.7(5)
C9 C10 C11 118.7(5)
N2 C11 C12 122.4(5)
N2 C11 C10 116.2(5)
C12 C11 C10 121.3(5)
C15 C12 C11 117.9(6)
C15 C12 C13 124.0(6)
C11 C12 C13 118.1(5)
C14 C13 C12 120.9(6)
C13 C14 C9 121.5(6)
C16 C15 C12 119.7(6)
C15 C16 C17 118.8(6)
N2 C17 C16 122.9(6)
N2 C17 C18 110.5(5)
C16 C17 C18 126.6(5)
O1 C18 N1 122.7(6)
O1 C18 C17 118.4(5)
N1 C18 C17 118.9(5)
N1 C19 C20 112.4(5)
C19 C20 C21 112.0(6)
C20 C21 C22 113.1(6)
C23 C24 C25 133.0(11)
C26 C25 C24 127.9(10)
C25 C26 N5 115.1(8)
O3 C27 N5 122.3(6)
O3 C27 C28 118.3(6)
N5 C27 C28 119.3(6)
N6 C28 C29 123.0(6)
N6 C28 C27 111.4(5)
C29 C28 C27 125.6(6)
C30 C29 C28 119.3(6)
C29 C30 C31 119.1(6)
C30 C31 C32 117.2(5)
C30 C31 C36 124.2(5)
C32 C31 C36 118.6(6)
N6 C32 C31 123.3(5)
N6 C32 C33 117.2(5)
C31 C32 C33 119.5(5)
N7 C33 C34 123.6(5)
N7 C33 C32 116.6(5)
C34 C33 C32 119.8(5)
C33 C34 C37 117.3(5)
C33 C34 C35 119.4(6)
C37 C34 C35 123.1(6)
C36 C35 C34 120.5(6)
C35 C36 C31 122.2(6)
C38 C37 C34 119.7(6)
C37 C38 C39 118.1(6)
N7 C39 C38 123.3(5)
N7 C39 C40 111.8(5)
C38 C39 C40 124.9(5)
O4 C40 N8 123.2(5)
O4 C40 C39 118.1(5)
N8 C40 C39 118.7(5)
N8 C41 C42 111.5(5)
C41 C42 C43 111.4(5)
C44 C43 C42 112.1(6)

loop_
_geom_bond_atom_site_label_1
_geom_bond_atom_site_label_2
_geom_bond_distance
Eu1 O6 2.421(4)
Eu1 O3 2.424(4)
Eu1 O2 2.446(4)
Eu1 O5 2.456(4)
Eu1 O1 2.459(4)
Eu1 O4 2.469(4)
Eu1 N2 2.630(5)
Eu1 N3 2.658(5)
Eu1 N7 2.681(5)
Eu1 N6 2.696(5)
N1 C18 1.330(8)
N1 C19 1.455(8)
N2 C17 1.335(8)
N2 C11 1.364(8)
N3 C6 1.331(8)
N3 C10 1.339(8)
N4 C5 1.314(8)
N4 C4 1.463(9)
N5 C27 1.310(9)
N5 C26 1.480(9)
N6 C28 1.326(8)
N6 C32 1.350(8)
N7 C39 1.316(8)
N7 C33 1.352(8)
N8 C40 1.324(8)
N8 C41 1.462(8)
O1 C18 1.239(7)
O2 C5 1.251(7)
O3 C27 1.251(8)
O4 C40 1.252(7)
O6 C69 1.464(10)
O7 Cl1 1.437(7)
O8 Cl1 1.438(7)
O9 Cl1 1.307(7)
O10 Cl1 1.430(7)
O11 Cl2 1.421(6)
O12 Cl2 1.426(7)
O13 Cl2 1.419(6)
O14 Cl2 1.433(6)
Cl3 O18 1.421(7)
Cl3 O17 1.431(6)
Cl3 O16 1.443(5)
Cl3 O15 1.508(7)
C1 C2 1.536(12)
C2 C3 1.524(12)
C3 C4 1.504(10)
C5 C6 1.501(8)
C6 C7 1.417(8)
C7 C8 1.367(9)
C8 C9 1.414(9)
C9 C10 1.418(8)
C9 C14 1.434(9)
C10 C11 1.439(8)
C11 C12 1.405(8)
C12 C15 1.403(9)
C12 C13 1.460(9)
C13 C14 1.351(9)
C15 C16 1.376(9)
C16 C17 1.402(8)
C17 C18 1.508(8)
C19 C20 1.516(9)
C20 C21 1.527(10)
C21 C22 1.528(10)
C23 C24 1.427(17)
C24 C25 1.513(9)
C25 C26 1.339(13)
C27 C28 1.496(9)
C28 C29 1.405(8)
C29 C30 1.378(9)
C30 C31 1.405(9)
C31 C32 1.416(8)
C31 C36 1.434(9)
C32 C33 1.440(8)
C33 C34 1.396(8)
C34 C37 1.398(9)
C34 C35 1.449(8)
C35 C36 1.331(9)
C37 C38 1.379(9)
C38 C39 1.413(8)
C39 C40 1.512(8)
C41 C42 1.521(9)
C42 C43 1.534(8)
C43 C44 1.530(10)
